data_7052863
loop_
_publ_author_name
'Helttunen, Kaisa'
'Salorinne, Kirsi'
'Barboza, Tahnie'
'Barbosa, H\'el\`ene Campos'
'Suhonen, Aku'
'Nissinen, Maija'

_publ_section_title
;
 Cation binding resorcinarene bis-crowns: the effect of lower rim alkyl
 chain length on crystal packing and solid lipid nanoparticles
;
_journal_issue 3
_journal_name_full 'New Journal of Chemistry'
_journal_page_first 789
_journal_paper_doi 10.1039/c2nj20981k
_journal_volume 36
_journal_year 2012
_chemical_formula_sum 'C68 H100 O14'
_chemical_formula_weight 1141.48
_chemical_name_systematic
;
?
;
_space_group_IT_number 2
_symmetry_cell_setting triclinic
_symmetry_space_group_name_Hall '-P 1'
_symmetry_space_group_name_H-M 'P -1'
_atom_sites_solution_hydrogens geom
_atom_sites_solution_primary direct
_atom_sites_solution_secondary difmap
_audit_creation_method SHELXL-97
_cell_angle_alpha 99.948(2)
_cell_angle_beta 104.812(2)
_cell_angle_gamma 112.067(2)
_cell_formula_units_Z 2
_cell_length_a 14.0441(5)
_cell_length_b 16.3664(6)
_cell_length_c 16.5780(6)
_cell_measurement_reflns_used 6783
_cell_measurement_temperature 173(2)
_cell_measurement_theta_max 67.13
_cell_measurement_theta_min 2.89
_cell_volume 3256.7(2)
_computing_structure_refinement 'SHELXL-97 (Sheldrick, 1997)'
_computing_structure_solution 'SHELXS-97 (Sheldrick, 1990)'
_diffrn_ambient_temperature 173(2)
_diffrn_measured_fraction_theta_full 0.909
_diffrn_measured_fraction_theta_max 0.909
_diffrn_radiation_monochromator graphite
_diffrn_radiation_source 'fine-focus sealed tube'
_diffrn_radiation_type CuK\a
_diffrn_radiation_wavelength 1.54178
_diffrn_reflns_av_R_equivalents 0.0593
_diffrn_reflns_av_sigmaI/netI 0.0576
_diffrn_reflns_limit_h_max 16
_diffrn_reflns_limit_h_min -16
_diffrn_reflns_limit_k_max 19
_diffrn_reflns_limit_k_min -16
_diffrn_reflns_limit_l_max 19
_diffrn_reflns_limit_l_min -19
_diffrn_reflns_number 15745
_diffrn_reflns_theta_full 67.13
_diffrn_reflns_theta_max 67.13
_diffrn_reflns_theta_min 2.89
_exptl_absorpt_coefficient_mu 0.641
_exptl_absorpt_correction_T_max 0.9387
_exptl_absorpt_correction_T_min 0.8511
_exptl_absorpt_correction_type multi-scan
_exptl_absorpt_process_details 'Denzo (Otwinowski, Borek, Majewski & Minor, 2003)'
_exptl_crystal_colour colorless
_exptl_crystal_density_diffrn 1.164
_exptl_crystal_density_method 'not measured'
_exptl_crystal_description plate
_exptl_crystal_F_000 1240
_exptl_crystal_size_max 0.26
_exptl_crystal_size_mid 0.20
_exptl_crystal_size_min 0.10
_refine_diff_density_max 0.580
_refine_diff_density_min -0.335
_refine_diff_density_rms 0.055
_refine_ls_extinction_method none
_refine_ls_goodness_of_fit_ref 1.025
_refine_ls_hydrogen_treatment constr
_refine_ls_matrix_type full
_refine_ls_number_parameters 839
_refine_ls_number_reflns 10590
_refine_ls_number_restraints 216
_refine_ls_restrained_S_all 1.057
_refine_ls_R_factor_all 0.1294
_refine_ls_R_factor_gt 0.0852
_refine_ls_shift/su_max 0.000
_refine_ls_shift/su_mean 0.000
_refine_ls_structure_factor_coef Fsqd
_refine_ls_weighting_details 'calc w=1/[\s^2^(Fo^2^)+(0.1171P)^2^+3.9391P] where P=(Fo^2^+2Fc^2^)/3'
_refine_ls_weighting_scheme calc
_refine_ls_wR_factor_gt 0.2238
_refine_ls_wR_factor_ref 0.2614
_reflns_number_gt 6783
_reflns_number_total 10590
_reflns_threshold_expression >2sigma(I)
_cod_data_source_file c2nj20981k.txt
_cod_data_source_block C5
_cod_original_sg_symbol_H-M P-1
_cod_database_code 7052863

loop_
_symmetry_equiv_pos_as_xyz
'x, y, z'
'-x, -y, -z'

loop_
_atom_site_label
_atom_site_type_symbol
_atom_site_fract_x
_atom_site_fract_y
_atom_site_fract_z
_atom_site_U_iso_or_equiv
_atom_site_adp_type
_atom_site_occupancy
_atom_site_symmetry_multiplicity
_atom_site_calc_flag
_atom_site_refinement_flags
_atom_site_disorder_assembly
_atom_site_disorder_group
O4 O 1.0263(3) 0.61909(18) 0.4366(2) 0.0614(8) Uani 1 1 d . . .
O6 O 0.9074(2) 0.29374(19) 0.2998(2) 0.0561(8) Uani 1 1 d . . .
O11 O 0.8241(3) 0.80810(18) 0.16205(18) 0.0573(8) Uani 1 1 d . . .
O13 O 0.8695(3) 0.78330(18) 0.45580(18) 0.0568(8) Uani 1 1 d . . .
O18 O 0.9555(2) 0.3622(2) 0.0548(2) 0.0602(8) Uani 1 1 d . . .
O20 O 1.0125(2) 0.67514(17) 0.17288(18) 0.0508(7) Uani 1 1 d . . .
O25 O 0.6307(3) 0.06803(19) 0.1874(2) 0.0677(9) Uani 1 1 d . . .
O27 O 0.6773(3) 0.1146(2) -0.0849(2) 0.0777(10) Uani 1 1 d D . .
C1 C 0.7791(3) 0.3512(3) 0.3054(3) 0.0428(9) Uani 1 1 d . . .
C2 C 0.7583(3) 0.4259(3) 0.3298(3) 0.0438(9) Uani 1 1 d . . .
H2 H 0.6838 0.4152 0.3153 0.053 Uiso 1 1 calc R . .
C3 C 0.8387(3) 0.5157(3) 0.3741(2) 0.0443(9) Uani 1 1 d . . .
C4 C 0.9477(3) 0.5296(3) 0.3930(3) 0.0477(10) Uani 1 1 d . . .
C5 C 0.9737(3) 0.4573(3) 0.3694(3) 0.0481(10) Uani 1 1 d . . .
H5 H 1.0481 0.4678 0.3834 0.058 Uiso 1 1 calc R . .
C6 C 0.8891(3) 0.3690(3) 0.3250(3) 0.0437(9) Uani 1 1 d . . .
C7 C 0.8137(4) 0.5967(3) 0.4014(3) 0.0516(10) Uani 1 1 d . B .
H7 H 0.8712 0.6375 0.4595 0.062 Uiso 1 1 calc R . .
C8 C 0.8219(3) 0.6548(3) 0.3387(3) 0.0440(9) Uani 1 1 d . . .
C9 C 0.8036(3) 0.6185(3) 0.2509(2) 0.0425(9) Uani 1 1 d . . .
H9 H 0.7877 0.5553 0.2300 0.051 Uiso 1 1 calc R . .
C10 C 0.8071(3) 0.6697(3) 0.1921(2) 0.0431(9) Uani 1 1 d . . .
C11 C 0.8256(3) 0.7609(3) 0.2237(3) 0.0472(10) Uani 1 1 d . . .
C12 C 0.8454(4) 0.8005(3) 0.3104(3) 0.0497(10) Uani 1 1 d . . .
H12 H 0.8588 0.8632 0.3306 0.060 Uiso 1 1 calc R . .
C13 C 0.8453(3) 0.7480(3) 0.3678(3) 0.0465(10) Uani 1 1 d . . .
C14 C 0.7924(3) 0.6308(3) 0.0973(2) 0.0437(9) Uani 1 1 d . . .
H14 H 0.8409 0.6836 0.0818 0.052 Uiso 1 1 calc R . .
C15 C 0.8349(3) 0.5584(3) 0.0857(2) 0.0418(9) Uani 1 1 d . . .
C16 C 0.7687(3) 0.4658(3) 0.0366(3) 0.0467(10) Uani 1 1 d . . .
H16 H 0.6923 0.4466 0.0096 0.056 Uiso 1 1 calc R . .
C17 C 0.8079(3) 0.4002(3) 0.0252(3) 0.0483(10) Uani 1 1 d . . .
C18 C 0.9208(3) 0.4294(3) 0.0664(3) 0.0475(10) Uani 1 1 d . . .
C19 C 0.9895(3) 0.5205(3) 0.1151(3) 0.0466(10) Uani 1 1 d . . .
H19 H 1.0659 0.5399 0.1417 0.056 Uiso 1 1 calc R . .
C20 C 0.9462(3) 0.5840(3) 0.1249(2) 0.0433(9) Uani 1 1 d . . .
C21 C 0.7346(4) 0.3000(3) -0.0280(3) 0.0561(11) Uani 1 1 d . E .
H21 H 0.7776 0.2793 -0.0591 0.067 Uiso 1 1 calc R . .
C22 C 0.7084(3) 0.2384(3) 0.0310(3) 0.0511(10) Uani 1 1 d . . .
C23 C 0.7115(3) 0.2708(3) 0.1147(3) 0.0470(10) Uani 1 1 d . E .
H23 H 0.7328 0.3349 0.1372 0.056 Uiso 1 1 calc R . .
C24 C 0.6853(3) 0.2152(3) 0.1681(3) 0.0468(10) Uani 1 1 d . . .
C25 C 0.6557(3) 0.1214(3) 0.1333(3) 0.0566(11) Uani 1 1 d . E .
C26 C 0.6522(4) 0.0857(3) 0.0495(3) 0.0618(12) Uani 1 1 d . . .
H26 H 0.6315 0.0216 0.0270 0.074 Uiso 1 1 calc R E .
C27 C 0.6792(4) 0.1441(3) -0.0011(3) 0.0601(12) Uani 1 1 d . E .
C28 C 0.6919(3) 0.2521(3) 0.2603(3) 0.0482(10) Uani 1 1 d . E .
H28 H 0.7163 0.2140 0.2939 0.058 Uiso 1 1 calc R . .
C29 C 0.7029(5) 0.5684(3) 0.4135(4) 0.0752(16) Uani 1 1 d D . .
H29A H 0.6441 0.5159 0.3634 0.090 Uiso 1 1 calc R A 1
H29B H 0.6833 0.6207 0.4203 0.090 Uiso 1 1 calc R A 1
C30A C 0.7224(13) 0.5394(10) 0.5010(8) 0.073(3) Uani 0.550(15) 1 d PDU B 1
H30A H 0.6899 0.4711 0.4838 0.088 Uiso 0.550(15) 1 calc PR B 1
H30B H 0.8026 0.5625 0.5296 0.088 Uiso 0.550(15) 1 calc PR B 1
C31A C 0.6855(11) 0.5660(8) 0.5592(7) 0.069(3) Uani 0.550(15) 1 d PDU B 1
H31A H 0.6125 0.5621 0.5293 0.082 Uiso 0.550(15) 1 calc PR B 1
H31B H 0.7352 0.6316 0.5926 0.082 Uiso 0.550(15) 1 calc PR B 1
C32A C 0.6755(15) 0.5113(11) 0.6208(9) 0.101(5) Uani 0.550(15) 1 d PDU B 1
H32A H 0.6067 0.4532 0.5942 0.121 Uiso 0.550(15) 1 calc PR B 1
H32B H 0.7379 0.4953 0.6351 0.121 Uiso 0.550(15) 1 calc PR B 1
C30B C 0.6574(15) 0.5060(9) 0.4652(10) 0.062(4) Uani 0.450(15) 1 d PDU B 2
H30C H 0.5996 0.4493 0.4188 0.075 Uiso 0.450(15) 1 calc PR B 2
H30D H 0.7175 0.4895 0.4893 0.075 Uiso 0.450(15) 1 calc PR B 2
C31B C 0.6170(15) 0.5092(13) 0.5263(10) 0.081(4) Uani 0.450(15) 1 d PDU B 2
H31C H 0.5375 0.4725 0.4929 0.098 Uiso 0.450(15) 1 calc PR B 2
H31D H 0.6280 0.5741 0.5415 0.098 Uiso 0.450(15) 1 calc PR B 2
C32B C 0.6254(16) 0.4903(12) 0.6107(8) 0.102(6) Uani 0.450(15) 1 d PDU B 2
H32C H 0.5497 0.4506 0.6061 0.122 Uiso 0.450(15) 1 calc PR B 2
H32D H 0.6655 0.4519 0.6152 0.122 Uiso 0.450(15) 1 calc PR B 2
C33 C 0.6752(7) 0.5625(6) 0.6954(6) 0.146(3) Uani 1 1 d D . .
H33A H 0.6725 0.5281 0.7382 0.218 Uiso 1 1 calc R B 1
H33B H 0.6108 0.5750 0.6813 0.218 Uiso 1 1 calc R B 1
H33C H 0.7421 0.6212 0.7198 0.218 Uiso 1 1 calc R B 1
C34 C 0.6756(3) 0.6028(3) 0.0371(3) 0.0496(10) Uani 1 1 d . . .
H34A H 0.6272 0.5404 0.0369 0.060 Uiso 1 1 calc R . .
H34B H 0.6491 0.6464 0.0609 0.060 Uiso 1 1 calc R . .
C35 C 0.6660(4) 0.6016(3) -0.0571(3) 0.0606(12) Uani 1 1 d . . .
H35A H 0.7223 0.6609 -0.0562 0.073 Uiso 1 1 calc R . .
H35B H 0.6822 0.5517 -0.0836 0.073 Uiso 1 1 calc R . .
C36 C 0.5540(4) 0.5872(4) -0.1147(3) 0.0734(14) Uani 1 1 d . . .
H36A H 0.5572 0.5918 -0.1728 0.088 Uiso 1 1 calc R . .
H36B H 0.4998 0.5237 -0.1233 0.088 Uiso 1 1 calc R . .
C37 C 0.5130(4) 0.6543(4) -0.0799(4) 0.0739(14) Uani 1 1 d . . .
H37A H 0.4422 0.6411 -0.1238 0.089 Uiso 1 1 calc R . .
H37B H 0.4989 0.6432 -0.0263 0.089 Uiso 1 1 calc R . .
C38 C 0.5906(5) 0.7551(4) -0.0587(4) 0.0980(19) Uani 1 1 d . . .
H38A H 0.6560 0.7718 -0.0080 0.147 Uiso 1 1 calc R . .
H38B H 0.5539 0.7933 -0.0451 0.147 Uiso 1 1 calc R . .
H38C H 0.6123 0.7655 -0.1091 0.147 Uiso 1 1 calc R . .
C39 C 0.6295(4) 0.2844(3) -0.0987(3) 0.0665(13) Uani 1 1 d . . .
H39A H 0.5882 0.3098 -0.0704 0.080 Uiso 1 1 calc R E .
H39B H 0.5832 0.2170 -0.1255 0.080 Uiso 1 1 calc R . .
C40 C 0.6480(5) 0.3282(4) -0.1715(4) 0.098(2) Uani 1 1 d D D .
H40A H 0.6805 0.2973 -0.2050 0.118 Uiso 1 1 calc R C 1
H40B H 0.7012 0.3942 -0.1446 0.118 Uiso 1 1 calc R C 1
C41A C 0.5379(11) 0.3208(10) -0.2371(10) 0.126(5) Uani 0.636(14) 1 d PDU D 1
H41A H 0.4977 0.3409 -0.2032 0.151 Uiso 0.636(14) 1 calc PR D 1
H41B H 0.5565 0.3626 -0.2732 0.151 Uiso 0.636(14) 1 calc PR D 1
C42A C 0.4625(16) 0.2192(13) -0.2984(13) 0.184(8) Uani 0.636(14) 1 d PDU D 1
H42A H 0.4219 0.1833 -0.2657 0.221 Uiso 0.636(14) 1 calc PR D 1
H42B H 0.4078 0.2206 -0.3487 0.221 Uiso 0.636(14) 1 calc PR D 1
C43A C 0.5222(19) 0.1680(14) -0.3335(13) 0.269(14) Uani 0.636(14) 1 d PDU D 1
H43A H 0.4691 0.1045 -0.3684 0.403 Uiso 0.636(14) 1 calc PR D 1
H43B H 0.5778 0.1671 -0.2844 0.403 Uiso 0.636(14) 1 calc PR D 1
H43C H 0.5577 0.1998 -0.3702 0.403 Uiso 0.636(14) 1 calc PR D 1
C41B C 0.5706(17) 0.276(2) -0.2592(12) 0.148(10) Uani 0.364(14) 1 d PDU D 2
H41C H 0.5781 0.2196 -0.2803 0.178 Uiso 0.364(14) 1 calc PR D 2
H41D H 0.5846 0.3141 -0.2994 0.178 Uiso 0.364(14) 1 calc PR D 2
C42B C 0.455(2) 0.251(2) -0.257(2) 0.152(10) Uani 0.364(14) 1 d PDU D 2
H42C H 0.3961 0.2046 -0.3108 0.182 Uiso 0.364(14) 1 calc PR D 2
H42D H 0.4450 0.2324 -0.2047 0.182 Uiso 0.364(14) 1 calc PR D 2
C43B C 0.466(3) 0.345(2) -0.250(3) 0.208(14) Uani 0.364(14) 1 d PDU D 2
H43D H 0.4012 0.3497 -0.2426 0.312 Uiso 0.364(14) 1 calc PR D 2
H43E H 0.4734 0.3598 -0.3043 0.312 Uiso 0.364(14) 1 calc PR D 2
H43F H 0.5317 0.3896 -0.2004 0.312 Uiso 0.364(14) 1 calc PR D 2
C44 C 0.5782(3) 0.2348(3) 0.2643(3) 0.0547(11) Uani 1 1 d . . .
H44A H 0.5577 0.2809 0.2431 0.066 Uiso 1 1 calc R E .
H44B H 0.5243 0.1729 0.2237 0.066 Uiso 1 1 calc R . .
C45 C 0.5690(4) 0.2394(3) 0.3532(3) 0.0662(13) Uani 1 1 d . E .
H45A H 0.6223 0.3012 0.3943 0.079 Uiso 1 1 calc R . .
H45B H 0.5886 0.1930 0.3748 0.079 Uiso 1 1 calc R . .
C46 C 0.4524(5) 0.2214(4) 0.3526(4) 0.0910(18) Uani 1 1 d . . .
H46A H 0.4340 0.2687 0.3319 0.109 Uiso 1 1 calc R E .
H46B H 0.3994 0.1604 0.3099 0.109 Uiso 1 1 calc R . .
C47 C 0.4383(6) 0.2229(5) 0.4369(5) 0.111(2) Uani 1 1 d . E .
H47A H 0.4899 0.2842 0.4798 0.133 Uiso 1 1 calc R . .
H47B H 0.4565 0.1758 0.4582 0.133 Uiso 1 1 calc R . .
C48 C 0.3208(7) 0.2037(6) 0.4312(7) 0.156(4) Uani 1 1 d . . .
H48A H 0.2990 0.2449 0.4029 0.234 Uiso 1 1 calc R E .
H48B H 0.3175 0.2146 0.4902 0.234 Uiso 1 1 calc R . .
H48C H 0.2709 0.1393 0.3968 0.234 Uiso 1 1 calc R . .
C49 C 1.1380(4) 0.6355(3) 0.4662(3) 0.0723(14) Uani 1 1 d . . .
H49A H 1.1484 0.5996 0.5064 0.108 Uiso 1 1 calc R . .
H49B H 1.1847 0.7014 0.4966 0.108 Uiso 1 1 calc R . .
H49C H 1.1579 0.6166 0.4160 0.108 Uiso 1 1 calc R . .
C50 C 0.8449(6) 0.9008(3) 0.1907(4) 0.0842(18) Uani 1 1 d . . .
H50A H 0.7949 0.9058 0.2209 0.126 Uiso 1 1 calc R . .
H50B H 0.8336 0.9243 0.1403 0.126 Uiso 1 1 calc R . .
H50C H 0.9209 0.9372 0.2310 0.126 Uiso 1 1 calc R . .
C51 C 1.0697(4) 0.3890(4) 0.0931(4) 0.0699(13) Uani 1 1 d . . .
H51A H 1.1105 0.4352 0.0687 0.105 Uiso 1 1 calc R . .
H51B H 1.0838 0.3348 0.0804 0.105 Uiso 1 1 calc R . .
H51C H 1.0935 0.4156 0.1565 0.105 Uiso 1 1 calc R . .
C52 C 0.6111(5) -0.0262(3) 0.1586(4) 0.0885(18) Uani 1 1 d . . .
H52A H 0.5479 -0.0585 0.1039 0.133 Uiso 1 1 calc R . .
H52B H 0.5959 -0.0559 0.2034 0.133 Uiso 1 1 calc R . .
H52C H 0.6760 -0.0287 0.1489 0.133 Uiso 1 1 calc R . .
C53 C 1.0036(5) 0.3008(4) 0.2896(5) 0.094(2) Uani 1 1 d . . .
H53A H 1.0581 0.3136 0.3473 0.113 Uiso 1 1 calc R . .
H53B H 1.0329 0.3533 0.2666 0.113 Uiso 1 1 calc R . .
C54 C 0.9874(4) 0.2141(3) 0.2283(4) 0.0756(15) Uani 1 1 d . . .
H54A H 0.9368 0.1594 0.2390 0.091 Uiso 1 1 calc R . .
H54B H 0.9552 0.2120 0.1670 0.091 Uiso 1 1 calc R . .
O55 O 1.0866(4) 0.2136(3) 0.2424(3) 0.0941(12) Uani 1 1 d . . .
C56 C 1.0828(6) 0.1315(4) 0.1907(5) 0.097(2) Uani 1 1 d . . .
H56A H 1.0117 0.0788 0.1795 0.116 Uiso 1 1 calc R . .
H56B H 1.1416 0.1185 0.2248 0.116 Uiso 1 1 calc R . .
C57 C 1.0961(5) 0.1377(4) 0.1052(5) 0.0896(18) Uani 1 1 d . . .
H57A H 1.1575 0.1977 0.1139 0.108 Uiso 1 1 calc R . .
H57B H 1.1138 0.0878 0.0809 0.108 Uiso 1 1 calc R . .
O58 O 0.9989(3) 0.1295(2) 0.0461(3) 0.0787(10) Uani 1 1 d . . .
C59 C 1.0114(5) 0.1381(4) -0.0336(4) 0.0824(17) Uani 1 1 d . . .
H59A H 1.0292 0.0888 -0.0591 0.099 Uiso 1 1 calc R . .
H59B H 1.0734 0.1984 -0.0232 0.099 Uiso 1 1 calc R . .
C60 C 0.9092(5) 0.1313(4) -0.0970(4) 0.0873(18) Uani 1 1 d . E .
H60A H 0.8778 0.1656 -0.0657 0.105 Uiso 1 1 calc R . .
H60B H 0.9278 0.1602 -0.1421 0.105 Uiso 1 1 calc R . .
O61 O 0.8293(4) 0.0372(2) -0.1385(3) 0.0839(11) Uani 1 1 d D . .
C62A C 0.7496(6) 0.0047(4) -0.0963(6) 0.075(3) Uani 0.734(13) 1 d PD E 1
H62A H 0.7237 -0.0629 -0.1085 0.089 Uiso 0.734(13) 1 calc PR E 1
H62B H 0.7882 0.0330 -0.0324 0.089 Uiso 0.734(13) 1 calc PR E 1
C63A C 0.6574(6) 0.0215(4) -0.1190(5) 0.100(2) Uani 0.734(13) 1 d PD E 1
H63A H 0.6021 -0.0185 -0.0984 0.120 Uiso 0.734(13) 1 calc PR E 1
H63B H 0.6253 0.0032 -0.1836 0.120 Uiso 0.734(13) 1 calc PR E 1
C62B C 0.7196(11) 0.0144(13) -0.1728(11) 0.073(7) Uani 0.266(13) 1 d PD E 2
H62C H 0.6828 -0.0504 -0.2107 0.087 Uiso 0.266(13) 1 calc PR E 2
H62D H 0.7122 0.0529 -0.2117 0.087 Uiso 0.266(13) 1 calc PR E 2
C63B C 0.6574(6) 0.0215(4) -0.1190(5) 0.100(2) Uani 0.266(13) 1 d PD E 2
H63C H 0.6766 -0.0032 -0.0700 0.120 Uiso 0.266(13) 1 calc PR E 2
H63D H 0.5784 -0.0164 -0.1535 0.120 Uiso 0.266(13) 1 calc PR E 2
C64 C 1.0880(5) 0.6897(3) 0.2556(3) 0.0773(15) Uani 1 1 d . F .
H64A H 1.1560 0.6899 0.2486 0.093 Uiso 1 1 calc R . .
H64B H 1.0559 0.6387 0.2794 0.093 Uiso 1 1 calc R . .
C65 C 1.1146(5) 0.7786(4) 0.3172(4) 0.0909(18) Uani 1 1 d D . .
H65A H 1.0483 0.7893 0.3073 0.109 Uiso 0.659(13) 1 calc PR F 1
H65B H 1.1396 0.7767 0.3780 0.109 Uiso 0.659(13) 1 calc PR F 1
H65C H 1.0482 0.7891 0.3068 0.109 Uiso 0.341(13) 1 d PR F 2
H65D H 1.1392 0.7769 0.3781 0.109 Uiso 0.341(13) 1 d PR F 2
O66A O 1.1922(6) 0.8459(4) 0.3053(4) 0.066(2) Uani 0.659(13) 1 d PDU F 1
C67A C 1.2150(11) 0.9377(5) 0.3548(6) 0.095(4) Uani 0.659(13) 1 d PDU F 1
H67A H 1.1456 0.9438 0.3409 0.114 Uiso 0.659(13) 1 calc PR F 1
H67B H 1.2654 0.9838 0.3350 0.114 Uiso 0.659(13) 1 calc PR F 1
C68A C 1.2641(9) 0.9605(7) 0.4510(7) 0.091(4) Uani 0.659(13) 1 d PDU F 1
H68A H 1.3181 0.9351 0.4648 0.109 Uiso 0.659(13) 1 calc PR F 1
H68B H 1.3036 1.0285 0.4771 0.109 Uiso 0.659(13) 1 calc PR F 1
O66B O 1.2311(11) 0.8322(10) 0.3588(15) 0.134(7) Uani 0.341(13) 1 d PDU F 2
C67B C 1.296(2) 0.9239(16) 0.4069(18) 0.140(9) Uani 0.341(13) 1 d PDU F 2
H67C H 1.2671 0.9616 0.3770 0.167 Uiso 0.341(13) 1 calc PR F 2
H67D H 1.3707 0.9406 0.4056 0.167 Uiso 0.341(13) 1 calc PR F 2
C68B C 1.3048(15) 0.952(2) 0.5026(18) 0.178(13) Uani 0.341(13) 1 d PDU F 2
H68C H 1.3331 0.9160 0.5363 0.214 Uiso 0.341(13) 1 calc PR F 2
H68D H 1.3511 1.0186 0.5319 0.214 Uiso 0.341(13) 1 calc PR F 2
O69 O 1.1841(4) 0.9243(3) 0.4881(3) 0.1066(14) Uani 1 1 d D . .
C70 C 1.2216(5) 0.9249(5) 0.5768(4) 0.0937(18) Uani 1 1 d . F .
H70A H 1.2686 0.9890 0.6157 0.112 Uiso 0.659(13) 1 calc PR F 1
H70B H 1.2646 0.8889 0.5833 0.112 Uiso 0.659(13) 1 calc PR F 1
H70C H 1.2686 0.9889 0.6156 0.112 Uiso 0.341(13) 1 d PR F 2
H70D H 1.2643 0.8886 0.5832 0.112 Uiso 0.341(13) 1 d PR F 2
C71 C 1.1204(5) 0.8816(4) 0.5996(4) 0.0850(17) Uani 1 1 d . . .
H71A H 1.0643 0.8263 0.5508 0.102 Uiso 1 1 calc R F .
H71B H 1.1390 0.8620 0.6524 0.102 Uiso 1 1 calc R . .
O72 O 1.0783(3) 0.9464(2) 0.6153(2) 0.0724(9) Uani 1 1 d . F .
C73 C 0.9615(4) 0.9095(3) 0.5874(3) 0.0662(13) Uani 1 1 d . . .
H73A H 0.9415 0.9566 0.6143 0.079 Uiso 1 1 calc R F .
H73B H 0.9329 0.8554 0.6085 0.079 Uiso 1 1 calc R . .
C74 C 0.9081(4) 0.8807(3) 0.4904(3) 0.0637(12) Uani 1 1 d . F .
H74A H 0.8458 0.8968 0.4752 0.076 Uiso 1 1 calc R . .
H74B H 0.9615 0.9138 0.4645 0.076 Uiso 1 1 calc R . .

loop_
_atom_site_aniso_label
_atom_site_aniso_U_11
_atom_site_aniso_U_22
_atom_site_aniso_U_33
_atom_site_aniso_U_23
_atom_site_aniso_U_13
_atom_site_aniso_U_12
O4 0.066(2) 0.0408(16) 0.0552(18) 0.0155(14) 0.0062(15) 0.0097(14)
O6 0.0531(17) 0.0536(17) 0.079(2) 0.0289(15) 0.0347(16) 0.0291(14)
O11 0.090(2) 0.0461(16) 0.0485(17) 0.0244(14) 0.0300(16) 0.0350(16)
O13 0.088(2) 0.0394(15) 0.0432(16) 0.0128(13) 0.0258(15) 0.0261(15)
O18 0.0589(19) 0.0549(18) 0.077(2) 0.0154(16) 0.0364(17) 0.0290(15)
O20 0.0493(16) 0.0422(15) 0.0480(16) 0.0129(13) 0.0102(13) 0.0118(13)
O25 0.074(2) 0.0406(16) 0.083(2) 0.0228(16) 0.0250(18) 0.0196(15)
O27 0.095(3) 0.0491(18) 0.084(2) -0.0011(17) 0.048(2) 0.0237(18)
C1 0.043(2) 0.043(2) 0.046(2) 0.0211(18) 0.0192(18) 0.0177(18)
C2 0.048(2) 0.046(2) 0.044(2) 0.0211(18) 0.0191(18) 0.0229(19)
C3 0.059(3) 0.043(2) 0.037(2) 0.0202(18) 0.0180(18) 0.0239(19)
C4 0.056(3) 0.044(2) 0.040(2) 0.0205(18) 0.0142(19) 0.017(2)
C5 0.041(2) 0.051(2) 0.051(2) 0.025(2) 0.0150(19) 0.0165(19)
C6 0.045(2) 0.044(2) 0.046(2) 0.0191(18) 0.0169(18) 0.0200(19)
C7 0.078(3) 0.043(2) 0.041(2) 0.0180(18) 0.025(2) 0.028(2)
C8 0.053(2) 0.041(2) 0.041(2) 0.0164(18) 0.0184(18) 0.0205(18)
C9 0.049(2) 0.037(2) 0.042(2) 0.0141(17) 0.0178(18) 0.0170(18)
C10 0.051(2) 0.040(2) 0.039(2) 0.0131(17) 0.0186(18) 0.0187(18)
C11 0.059(3) 0.045(2) 0.046(2) 0.0213(19) 0.022(2) 0.025(2)
C12 0.067(3) 0.037(2) 0.053(3) 0.0172(19) 0.028(2) 0.024(2)
C13 0.061(3) 0.044(2) 0.038(2) 0.0130(18) 0.0225(19) 0.023(2)
C14 0.049(2) 0.042(2) 0.042(2) 0.0165(18) 0.0202(18) 0.0171(18)
C15 0.046(2) 0.045(2) 0.036(2) 0.0147(17) 0.0198(17) 0.0174(18)
C16 0.045(2) 0.047(2) 0.045(2) 0.0122(19) 0.0229(19) 0.0128(19)
C17 0.050(2) 0.043(2) 0.051(2) 0.0101(19) 0.028(2) 0.0142(19)
C18 0.052(2) 0.045(2) 0.053(2) 0.0162(19) 0.032(2) 0.020(2)
C19 0.042(2) 0.050(2) 0.049(2) 0.017(2) 0.0221(19) 0.0174(19)
C20 0.048(2) 0.044(2) 0.037(2) 0.0168(18) 0.0206(18) 0.0142(19)
C21 0.061(3) 0.045(2) 0.060(3) 0.008(2) 0.034(2) 0.015(2)
C22 0.045(2) 0.038(2) 0.061(3) 0.0044(19) 0.023(2) 0.0113(18)
C23 0.042(2) 0.038(2) 0.059(3) 0.0132(19) 0.0205(19) 0.0142(18)
C24 0.042(2) 0.037(2) 0.057(3) 0.0090(19) 0.0164(19) 0.0159(18)
C25 0.043(2) 0.042(2) 0.076(3) 0.017(2) 0.017(2) 0.0135(19)
C26 0.061(3) 0.040(2) 0.077(3) 0.006(2) 0.025(2) 0.020(2)
C27 0.056(3) 0.047(3) 0.071(3) 0.006(2) 0.028(2) 0.017(2)
C28 0.039(2) 0.044(2) 0.063(3) 0.023(2) 0.0198(19) 0.0160(18)
C29 0.122(4) 0.064(3) 0.097(4) 0.052(3) 0.082(4) 0.059(3)
C30A 0.081(8) 0.093(9) 0.091(8) 0.065(7) 0.057(7) 0.050(7)
C31A 0.075(7) 0.072(7) 0.066(6) 0.031(5) 0.037(5) 0.027(6)
C32A 0.123(12) 0.149(11) 0.106(9) 0.072(8) 0.097(8) 0.084(9)
C30B 0.084(10) 0.064(8) 0.073(8) 0.037(6) 0.051(7) 0.045(7)
C31B 0.097(9) 0.099(10) 0.104(9) 0.066(8) 0.074(8) 0.059(8)
C32B 0.142(16) 0.170(14) 0.115(10) 0.108(10) 0.114(10) 0.119(12)
C33 0.126(7) 0.173(8) 0.149(8) 0.091(7) 0.065(6) 0.048(6)
C34 0.050(2) 0.058(3) 0.046(2) 0.020(2) 0.0200(19) 0.026(2)
C35 0.057(3) 0.077(3) 0.049(3) 0.020(2) 0.019(2) 0.030(2)
C36 0.061(3) 0.103(4) 0.053(3) 0.028(3) 0.020(2) 0.031(3)
C37 0.059(3) 0.095(4) 0.073(3) 0.033(3) 0.017(3) 0.039(3)
C38 0.076(4) 0.102(5) 0.099(5) 0.035(4) 0.006(3) 0.036(4)
C39 0.071(3) 0.047(3) 0.055(3) 0.005(2) 0.020(2) 0.005(2)
C40 0.115(5) 0.075(4) 0.054(3) 0.016(3) 0.019(3) 0.000(3)
C41A 0.107(9) 0.157(11) 0.123(10) 0.102(8) 0.025(8) 0.052(8)
C42A 0.139(12) 0.202(14) 0.121(14) 0.096(10) 0.026(10) -0.026(10)
C43A 0.26(2) 0.206(19) 0.131(15) -0.074(14) 0.014(15) -0.023(15)
C41B 0.128(14) 0.19(2) 0.095(14) 0.061(15) 0.044(12) 0.028(14)
C42B 0.106(12) 0.188(17) 0.125(19) 0.101(16) 0.020(13) 0.019(15)
C43B 0.14(2) 0.21(2) 0.26(3) 0.12(3) 0.05(2) 0.055(19)
C44 0.044(2) 0.052(2) 0.065(3) 0.021(2) 0.020(2) 0.016(2)
C45 0.059(3) 0.064(3) 0.077(3) 0.030(3) 0.034(3) 0.018(2)
C46 0.073(4) 0.088(4) 0.101(5) 0.025(3) 0.053(3) 0.011(3)
C47 0.102(5) 0.106(5) 0.129(6) 0.041(4) 0.071(5) 0.028(4)
C48 0.132(7) 0.146(7) 0.240(11) 0.073(7) 0.141(8) 0.056(6)
C49 0.055(3) 0.058(3) 0.070(3) 0.020(2) 0.003(2) 0.003(2)
C50 0.152(6) 0.068(3) 0.071(3) 0.042(3) 0.055(4) 0.069(4)
C51 0.073(3) 0.074(3) 0.080(4) 0.022(3) 0.037(3) 0.044(3)
C52 0.103(4) 0.044(3) 0.109(5) 0.023(3) 0.021(4) 0.032(3)
C53 0.067(3) 0.066(3) 0.138(6) -0.001(3) 0.060(4) 0.018(3)
C54 0.070(3) 0.064(3) 0.084(4) 0.004(3) 0.042(3) 0.019(3)
O55 0.101(3) 0.077(2) 0.112(3) 0.023(2) 0.049(3) 0.043(2)
C56 0.134(6) 0.073(4) 0.115(5) 0.034(4) 0.066(5) 0.059(4)
C57 0.096(5) 0.075(4) 0.122(5) 0.034(4) 0.051(4) 0.052(3)
O58 0.089(3) 0.071(2) 0.097(3) 0.033(2) 0.055(2) 0.039(2)
C59 0.090(4) 0.079(4) 0.081(4) 0.023(3) 0.058(3) 0.022(3)
C60 0.106(5) 0.064(3) 0.118(5) 0.045(3) 0.065(4) 0.039(3)
O61 0.099(3) 0.066(2) 0.096(3) 0.021(2) 0.052(2) 0.036(2)
C62A 0.083(5) 0.039(4) 0.094(7) 0.011(3) 0.036(5) 0.019(3)
C63A 0.118(5) 0.053(3) 0.122(5) -0.007(3) 0.070(4) 0.029(3)
C62B 0.091(17) 0.063(12) 0.045(12) -0.003(9) 0.021(10) 0.026(11)
C63B 0.118(5) 0.053(3) 0.122(5) -0.007(3) 0.070(4) 0.029(3)
C64 0.083(4) 0.061(3) 0.062(3) -0.002(2) 0.003(3) 0.028(3)
C65 0.089(4) 0.085(4) 0.074(4) 0.009(3) 0.005(3) 0.035(4)
O66A 0.081(4) 0.061(3) 0.065(4) 0.024(3) 0.045(3) 0.025(3)
C67A 0.144(9) 0.054(4) 0.072(5) 0.015(4) 0.060(6) 0.015(5)
C68A 0.111(8) 0.062(5) 0.072(6) 0.004(5) 0.061(6) -0.002(5)
O66B 0.109(11) 0.069(8) 0.144(14) -0.011(9) -0.017(10) 0.016(7)
C67B 0.126(15) 0.086(10) 0.130(15) -0.009(12) 0.017(14) 0.004(12)
C68B 0.14(2) 0.150(19) 0.111(15) -0.003(14) -0.009(16) -0.018(17)
O69 0.129(4) 0.095(3) 0.087(3) 0.020(2) 0.054(3) 0.033(3)
C70 0.088(4) 0.097(4) 0.089(4) 0.027(4) 0.026(4) 0.038(4)
C71 0.105(5) 0.070(3) 0.104(5) 0.040(3) 0.053(4) 0.047(3)
O72 0.076(2) 0.0570(19) 0.073(2) 0.0142(17) 0.0226(18) 0.0231(18)
C73 0.085(4) 0.060(3) 0.054(3) 0.014(2) 0.030(3) 0.030(3)
C74 0.083(3) 0.049(3) 0.058(3) 0.012(2) 0.032(3) 0.026(2)

loop_
_atom_type_symbol
_atom_type_description
_atom_type_scat_dispersion_real
_atom_type_scat_dispersion_imag
_atom_type_scat_source
C C 0.0181 0.0091 'International Tables Vol C Tables 4.2.6.8 and 6.1.1.4'
H H 0.0000 0.0000 'International Tables Vol C Tables 4.2.6.8 and 6.1.1.4'
O O 0.0492 0.0322 'International Tables Vol C Tables 4.2.6.8 and 6.1.1.4'

loop_
_geom_angle_atom_site_label_1
_geom_angle_atom_site_label_2
_geom_angle_atom_site_label_3
_geom_angle
C4 O4 C49 118.0(4)
C53 O6 C6 122.9(3)
C11 O11 C50 117.4(3)
C13 O13 C74 117.6(3)
C18 O18 C51 117.5(3)
C20 O20 C64 115.1(3)
C25 O25 C52 117.6(4)
C27 O27 C63A 118.9(4)
C2 C1 C6 116.7(4)
C2 C1 C28 125.0(4)
C6 C1 C28 118.4(3)
C1 C2 C3 124.6(4)
C2 C3 C4 116.4(4)
C2 C3 C7 123.6(4)
C4 C3 C7 120.0(4)
O4 C4 C5 122.7(4)
O4 C4 C3 115.7(4)
C5 C4 C3 121.6(4)
C4 C5 C6 119.0(4)
O6 C6 C5 122.8(4)
O6 C6 C1 115.5(3)
C5 C6 C1 121.7(4)
C3 C7 C8 112.2(3)
C3 C7 C29 113.5(3)
C8 C7 C29 109.8(4)
C9 C8 C13 117.1(3)
C9 C8 C7 122.7(3)
C13 C8 C7 120.2(3)
C10 C9 C8 123.5(4)
C9 C10 C11 116.9(3)
C9 C10 C14 123.2(3)
C11 C10 C14 119.8(3)
C12 C11 O11 123.2(3)
C12 C11 C10 121.8(3)
O11 C11 C10 115.0(3)
C11 C12 C13 119.4(4)
O13 C13 C12 123.1(3)
O13 C13 C8 115.7(3)
C12 C13 C8 121.2(4)
C15 C14 C10 112.1(3)
C15 C14 C34 116.0(3)
C10 C14 C34 110.8(3)
C20 C15 C16 116.6(4)
C20 C15 C14 119.4(3)
C16 C15 C14 124.0(4)
C17 C16 C15 123.8(4)
C16 C17 C18 117.3(4)
C16 C17 C21 122.9(4)
C18 C17 C21 119.7(4)
O18 C18 C19 123.8(4)
O18 C18 C17 115.4(4)
C19 C18 C17 120.8(4)
C18 C19 C20 119.8(4)
O20 C20 C15 117.3(3)
O20 C20 C19 121.1(4)
C15 C20 C19 121.6(4)
C17 C21 C39 114.2(4)
C17 C21 C22 111.5(4)
C39 C21 C22 111.0(3)
C23 C22 C27 117.7(4)
C23 C22 C21 123.5(4)
C27 C22 C21 118.8(4)
C22 C23 C24 124.1(4)
C23 C24 C25 116.5(4)
C23 C24 C28 123.4(3)
C25 C24 C28 120.1(4)
O25 C25 C26 123.0(4)
O25 C25 C24 115.4(4)
C26 C25 C24 121.6(4)
C27 C26 C25 119.7(4)
O27 C27 C26 123.6(4)
O27 C27 C22 115.9(4)
C26 C27 C22 120.6(4)
C24 C28 C1 113.1(3)
C24 C28 C44 111.4(3)
C1 C28 C44 114.3(3)
C30B C29 C7 127.7(7)
C7 C29 C30A 103.1(6)
C31A C30A C29 119.3(9)
C30A C31A C32A 113.5(9)
C33 C32A C31A 108.6(11)
C31B C30B C29 137.6(11)
C30B C31B C32B 141.7(14)
C33 C32B C31B 124.0(14)
C35 C34 C14 113.6(3)
C36 C35 C34 114.3(4)
C37 C36 C35 115.4(4)
C38 C37 C36 114.6(5)
C21 C39 C40 114.8(4)
C41B C40 C39 117.0(13)
C39 C40 C41A 113.0(7)
C42A C41A C40 111.0(12)
C43A C42A C41A 115.4(16)
C40 C41B C42B 108(2)
C43B C42B C41B 93(3)
C45 C44 C28 115.4(4)
C44 C45 C46 112.7(4)
C47 C46 C45 114.9(6)
C46 C47 C48 112.1(7)
O6 C53 C54 111.5(4)
O55 C54 C53 108.1(4)
C54 O55 C56 114.2(5)
O55 C56 C57 114.0(5)
O58 C57 C56 110.0(5)
C59 O58 C57 110.6(4)
O58 C59 C60 111.4(5)
O61 C60 C59 111.4(4)
C62B O61 C60 121.1(9)
C62B O61 C62A 54.1(8)
C60 O61 C62A 114.2(4)
C63A C62A O61 118.1(6)
C62A C63A O27 115.2(6)
O20 C64 C65 110.6(4)
O66A C65 C64 109.6(6)
O66B C65 C64 110.9(8)
C65 O66A C67A 114.1(6)
O66A C67A C68A 115.0(8)
O69 C68A C67A 111.7(8)
C67B O66B C65 132.5(19)
O66B C67B C68B 117(2)
O69 C68B C67B 98.6(18)
O69 C68B C70 47.7(8)
C67B C68B C70 141.7(17)
C68A O69 C70 117.2(7)
C70 O69 C68B 80.1(13)
O69 C70 C71 106.4(5)
O69 C70 C68B 52.2(8)
C71 C70 C68B 156.6(9)
O72 C71 C70 109.5(5)
C71 O72 C73 115.8(4)
O72 C73 C74 112.9(4)
O13 C74 C73 109.5(4)

loop_
_geom_bond_atom_site_label_1
_geom_bond_atom_site_label_2
_geom_bond_distance
O4 C4 1.377(5)
O4 C49 1.421(6)
O6 C53 1.368(6)
O6 C6 1.369(5)
O11 C11 1.384(4)
O11 C50 1.399(5)
O13 C13 1.373(5)
O13 C74 1.429(5)
O18 C18 1.364(5)
O18 C51 1.422(6)
O20 C20 1.376(5)
O20 C64 1.420(6)
O25 C25 1.375(5)
O25 C52 1.428(5)
O27 C27 1.379(6)
O27 C63A 1.422(6)
C1 C2 1.379(5)
C1 C6 1.396(5)
C1 C28 1.519(5)
C2 C3 1.389(5)
C3 C4 1.400(6)
C3 C7 1.520(6)
C4 C5 1.388(6)
C5 C6 1.391(5)
C7 C8 1.522(5)
C7 C29 1.526(6)
C8 C9 1.390(5)
C8 C13 1.398(5)
C9 C10 1.389(5)
C10 C11 1.393(5)
C10 C14 1.519(5)
C11 C12 1.379(6)
C12 C13 1.388(5)
C14 C15 1.519(5)
C14 C34 1.529(6)
C15 C20 1.391(5)
C15 C16 1.397(5)
C16 C17 1.386(6)
C17 C18 1.404(6)
C17 C21 1.515(6)
C18 C19 1.383(6)
C19 C20 1.393(6)
C21 C39 1.532(7)
C21 C22 1.534(6)
C22 C23 1.380(6)
C22 C27 1.401(6)
C23 C24 1.394(5)
C24 C25 1.398(6)
C24 C28 1.509(6)
C25 C26 1.392(7)
C26 C27 1.390(6)
C28 C44 1.534(5)
C29 C30B 1.509(10)
C29 C30A 1.592(10)
C30A C31A 1.293(11)
C31A C32A 1.469(12)
C32A C33 1.370(13)
C30B C31B 1.284(11)
C31B C32B 1.470(12)
C32B C33 1.469(14)
C34 C35 1.528(6)
C35 C36 1.522(6)
C36 C37 1.516(7)
C37 C38 1.512(8)
C39 C40 1.535(7)
C40 C41B 1.445(17)
C40 C41A 1.595(12)
C41A C42A 1.569(17)
C42A C43A 1.533(18)
C41B C42B 1.536(19)
C42B C43B 1.468(19)
C44 C45 1.503(6)
C45 C46 1.548(7)
C46 C47 1.459(8)
C47 C48 1.533(9)
C53 C54 1.497(7)
C54 O55 1.356(6)
O55 C56 1.438(7)
C56 C57 1.492(8)
C57 O58 1.405(7)
O58 C59 1.400(6)
C59 C60 1.499(8)
C60 O61 1.430(7)
O61 C62B 1.373(13)
O61 C62A 1.451(7)
C62A C63A 1.395(9)
C64 C65 1.476(7)
C65 O66A 1.312(7)
C65 O66B 1.434(13)
O66A C67A 1.453(10)
C67A C68A 1.483(12)
C68A O69 1.405(8)
O66B C67B 1.38(2)
C67B C68B 1.531(19)
C68B O69 1.523(18)
C68B C70 1.90(3)
O69 C70 1.427(7)
C70 C71 1.508(8)
C71 O72 1.413(6)
O72 C73 1.429(6)
C73 C74 1.492(6)

loop_
_geom_torsion_atom_site_label_1
_geom_torsion_atom_site_label_2
_geom_torsion_atom_site_label_3
_geom_torsion_atom_site_label_4
_geom_torsion
C6 C1 C2 C3 -1.9(6)
C28 C1 C2 C3 177.4(4)
C1 C2 C3 C4 1.2(6)
C1 C2 C3 C7 -179.1(4)
C49 O4 C4 C5 -6.7(6)
C49 O4 C4 C3 173.0(4)
C2 C3 C4 O4 179.7(3)
C7 C3 C4 O4 0.0(5)
C2 C3 C4 C5 -0.6(5)
C7 C3 C4 C5 179.7(3)
O4 C4 C5 C6 -179.6(3)
C3 C4 C5 C6 0.8(6)
C53 O6 C6 C5 -21.7(7)
C53 O6 C6 C1 160.0(5)
C4 C5 C6 O6 -179.7(3)
C4 C5 C6 C1 -1.5(6)
C2 C1 C6 O6 -179.7(3)
C28 C1 C6 O6 1.0(5)
C2 C1 C6 C5 2.0(6)
C28 C1 C6 C5 -177.3(4)
C2 C3 C7 C8 -99.8(4)
C4 C3 C7 C8 79.9(5)
C2 C3 C7 C29 25.5(5)
C4 C3 C7 C29 -154.8(4)
C3 C7 C8 C9 27.6(6)
C29 C7 C8 C9 -99.6(5)
C3 C7 C8 C13 -154.5(4)
C29 C7 C8 C13 78.3(5)
C13 C8 C9 C10 -0.1(6)
C7 C8 C9 C10 177.8(4)
C8 C9 C10 C11 -2.8(6)
C8 C9 C10 C14 177.0(4)
C50 O11 C11 C12 0.7(6)
C50 O11 C11 C10 -178.4(4)
C9 C10 C11 C12 3.4(6)
C14 C10 C11 C12 -176.4(4)
C9 C10 C11 O11 -177.5(4)
C14 C10 C11 O11 2.7(6)
O11 C11 C12 C13 180.0(4)
C10 C11 C12 C13 -0.9(7)
C74 O13 C13 C12 -7.1(6)
C74 O13 C13 C8 171.9(4)
C11 C12 C13 O13 176.7(4)
C11 C12 C13 C8 -2.2(7)
C9 C8 C13 O13 -176.3(4)
C7 C8 C13 O13 5.7(6)
C9 C8 C13 C12 2.7(6)
C7 C8 C13 C12 -175.3(4)
C9 C10 C14 C15 -31.4(5)
C11 C10 C14 C15 148.4(4)
C9 C10 C14 C34 100.0(4)
C11 C10 C14 C34 -80.2(5)
C10 C14 C15 C20 -64.0(4)
C34 C14 C15 C20 167.3(3)
C10 C14 C15 C16 116.6(4)
C34 C14 C15 C16 -12.1(5)
C20 C15 C16 C17 -0.4(6)
C14 C15 C16 C17 179.0(4)
C15 C16 C17 C18 0.7(6)
C15 C16 C17 C21 179.7(4)
C51 O18 C18 C19 -1.9(6)
C51 O18 C18 C17 178.1(4)
C16 C17 C18 O18 178.8(3)
C21 C17 C18 O18 -0.3(5)
C16 C17 C18 C19 -1.1(6)
C21 C17 C18 C19 179.8(4)
O18 C18 C19 C20 -178.6(3)
C17 C18 C19 C20 1.3(6)
C64 O20 C20 C15 134.2(4)
C64 O20 C20 C19 -46.8(5)
C16 C15 C20 O20 179.5(3)
C14 C15 C20 O20 0.1(5)
C16 C15 C20 C19 0.6(5)
C14 C15 C20 C19 -178.9(3)
C18 C19 C20 O20 -179.9(3)
C18 C19 C20 C15 -1.0(6)
C16 C17 C21 C39 25.6(6)
C18 C17 C21 C39 -155.4(4)
C16 C17 C21 C22 -101.2(5)
C18 C17 C21 C22 77.8(5)
C17 C21 C22 C23 24.3(6)
C39 C21 C22 C23 -104.2(5)
C17 C21 C22 C27 -155.9(4)
C39 C21 C22 C27 75.5(5)
C27 C22 C23 C24 -1.4(6)
C21 C22 C23 C24 178.4(4)
C22 C23 C24 C25 0.8(6)
C22 C23 C24 C28 178.4(4)
C52 O25 C25 C26 6.3(6)
C52 O25 C25 C24 -173.6(4)
C23 C24 C25 O25 179.7(4)
C28 C24 C25 O25 2.0(6)
C23 C24 C25 C26 -0.2(6)
C28 C24 C25 C26 -177.9(4)
O25 C25 C26 C27 -179.6(4)
C24 C25 C26 C27 0.3(7)
C63A O27 C27 C26 -6.5(7)
C63A O27 C27 C22 174.8(5)
C25 C26 C27 O27 -179.5(4)
C25 C26 C27 C22 -0.9(7)
C23 C22 C27 O27 -179.9(4)
C21 C22 C27 O27 0.4(6)
C23 C22 C27 C26 1.4(7)
C21 C22 C27 C26 -178.4(4)
C23 C24 C28 C1 -29.6(5)
C25 C24 C28 C1 147.9(4)
C23 C24 C28 C44 100.8(4)
C25 C24 C28 C44 -81.6(5)
C2 C1 C28 C24 113.5(4)
C6 C1 C28 C24 -67.2(5)
C2 C1 C28 C44 -15.5(6)
C6 C1 C28 C44 163.8(4)
C3 C7 C29 C30B 49.3(10)
C8 C7 C29 C30B 175.8(8)
C3 C7 C29 C30A 71.6(7)
C8 C7 C29 C30A -161.9(6)
C30B C29 C30A C31A -78.2(15)
C7 C29 C30A C31A 136.7(11)
C29 C30A C31A C32A 160.7(12)
C30A C31A C32A C33 158.4(12)
C7 C29 C30B C31B 126.5(19)
C30A C29 C30B C31B 82(2)
C29 C30B C31B C32B -132(3)
C30B C31B C32B C33 108(3)
C31A C32A C33 C32B 102(3)
C31B C32B C33 C32A -70(2)
C15 C14 C34 C35 -74.7(4)
C10 C14 C34 C35 156.0(4)
C14 C34 C35 C36 -171.8(4)
C34 C35 C36 C37 54.3(6)
C35 C36 C37 C38 55.0(6)
C17 C21 C39 C40 64.4(6)
C22 C21 C39 C40 -168.6(4)
C21 C39 C40 C41B 142.4(17)
C21 C39 C40 C41A -173.0(8)
C41B C40 C41A C42A 32.3(17)
C39 C40 C41A C42A -72.8(15)
C40 C41A C42A C43A -41(2)
C39 C40 C41B C42B 53(3)
C41A C40 C41B C42B -41.8(17)
C40 C41B C42B C43B 76(3)
C24 C28 C44 C45 160.6(4)
C1 C28 C44 C45 -69.6(5)
C28 C44 C45 C46 179.9(4)
C44 C45 C46 C47 178.6(5)
C45 C46 C47 C48 -179.5(6)
C6 O6 C53 C54 -156.1(5)
O6 C53 C54 O55 -160.7(5)
C53 C54 O55 C56 177.0(5)
C54 O55 C56 C57 90.9(7)
O55 C56 C57 O58 -75.3(7)
C56 C57 O58 C59 178.2(4)
C57 O58 C59 C60 -179.0(4)
O58 C59 C60 O61 -80.2(6)
C59 C60 O61 C62B 155.9(9)
C59 C60 O61 C62A 94.6(6)
C62B O61 C62A C63A -26.8(10)
C60 O61 C62A C63A 85.2(7)
O61 C62A C63A O27 -73.7(8)
C27 O27 C63A C62A -84.0(7)
C20 O20 C64 C65 -152.4(4)
O20 C64 C65 O66A -83.5(7)
O20 C64 C65 O66B -129.9(12)
O66B C65 O66A C67A -87.5(12)
C64 C65 O66A C67A 172.5(7)
C65 O66A C67A C68A 67.1(11)
O66A C67A C68A O69 -81.7(12)
O66A C65 O66B C67B 69(3)
C64 C65 O66B C67B 166(2)
C65 O66B C67B C68B 79(4)
O66B C67B C68B O69 -60(3)
O66B C67B C68B C70 -35(6)
C67A C68A O69 C70 167.7(7)
C67A C68A O69 C68B 152(3)
C67B C68B O69 C68A -34.8(13)
C70 C68B O69 C68A 166(2)
C67B C68B O69 C70 159(2)
C68A O69 C70 C71 -179.2(6)
C68B O69 C70 C71 -169.4(14)
C68A O69 C70 C68B -9.8(16)
C67B C68B C70 O69 -34(3)
O69 C68B C70 C71 26(4)
C67B C68B C70 C71 -8(7)
O69 C70 C71 O72 -77.4(6)
C68B C70 C71 O72 -99(3)
C70 C71 O72 C73 144.4(5)
C71 O72 C73 C74 -72.9(5)
C13 O13 C74 C73 -162.8(4)
O72 C73 C74 O13 98.3(5)
